data_1516334
loop_
_publ_author_name
'Thyrhaug, Erling'
'Hammersh\/oj, Peter'
'Kj&#x00E6;r, Kasper S'
'S\/orensen, Thomas Just'
'Harrit, Niels H.'
'Nielsen, Martin M.'
'Bechgaard, Klaus'

_publ_section_title
;
 Excited state kinetics of anthracene-bridge-aniline intramolecular
 exciplexes
;
_journal_issue 7
_journal_name_full
'Photochemical &amp; photobiological sciences : Official journal of the European Photochemistry Association and the European Society for Photobiology'
_journal_page_first 1093
_journal_page_last 1105
_journal_paper_doi 10.1039/c4pp00073k
_journal_volume 13
_journal_year 2014
_chemical_formula_moiety 'C24 H21 Br2 N'
_chemical_formula_sum 'C24 H21 Br2 N'
_chemical_formula_weight 483.24
_chemical_melting_point 124
_chemical_name_common
;
4-Bromo-N-(3-(10-bromoanthracen-9-yl)propyl)-N-methylaniline
;
_chemical_name_systematic
;
4-Bromo-N-(3-(10-bromoanthracen-9-yl)propyl)-N-methylaniline
;
_space_group_IT_number 1
_symmetry_cell_setting triclinic
_symmetry_space_group_name_Hall 'P 1'
_symmetry_space_group_name_H-M 'P 1'
_atom_sites_solution_hydrogens geom
_atom_sites_solution_primary direct
_atom_sites_solution_secondary difmap
_audit_creation_method SHELXL-97
_cell_angle_alpha 90.044(8)
_cell_angle_beta 89.948(10)
_cell_angle_gamma 106.384(8)
_cell_formula_units_Z 4
_cell_length_a 8.1870(8)
_cell_length_b 9.2070(9)
_cell_length_c 27.256(3)
_cell_measurement_reflns_used 24277
_cell_measurement_temperature 122
_cell_measurement_theta_max 38.11
_cell_measurement_theta_min 1.49
_cell_volume 1971.1(4)
_computing_cell_refinement 'COLLECT (Nonius, 1999)'
_computing_data_collection 'EvalCCD (duisenbeg, 2003)'
_computing_data_reduction 'EvalCCD (Duisenberg, 2003)'
_computing_molecular_graphics mercury
_computing_structure_refinement 'SHELXL-97 (Sheldrick, 1997)'
_computing_structure_solution 'SHELXS-97 (Sheldrick, 1990)'
_diffrn_ambient_temperature 122
_diffrn_detector_area_resol_mean 9
_diffrn_measured_fraction_theta_full 0.940
_diffrn_measured_fraction_theta_max 0.940
_diffrn_measurement_device_type KappaCCD
_diffrn_measurement_method CCD
_diffrn_radiation_monochromator graphite
_diffrn_radiation_source 'fine-focus sealed tube'
_diffrn_radiation_type MoK\a
_diffrn_radiation_wavelength 0.71073
_diffrn_reflns_av_R_equivalents 0.0731
_diffrn_reflns_av_sigmaI/netI 0.1088
_diffrn_reflns_limit_h_max 14
_diffrn_reflns_limit_h_min -14
_diffrn_reflns_limit_k_max 15
_diffrn_reflns_limit_k_min -15
_diffrn_reflns_limit_l_max 47
_diffrn_reflns_limit_l_min -47
_diffrn_reflns_number 70572
_diffrn_reflns_theta_full 38.11
_diffrn_reflns_theta_max 38.11
_diffrn_reflns_theta_min 1.49
_exptl_absorpt_coefficient_mu 4.121
_exptl_absorpt_correction_type integration
_exptl_crystal_colour yellow
_exptl_crystal_density_diffrn 1.628
_exptl_crystal_density_method 'not measured'
_exptl_crystal_description needles
_exptl_crystal_F_000 968
_exptl_crystal_preparation ethylacetate
_exptl_crystal_size_max 0.53
_exptl_crystal_size_mid 0.17
_exptl_crystal_size_min 0.14
_refine_diff_density_max 1.496
_refine_diff_density_min -1.839
_refine_diff_density_rms 0.146
_refine_ls_abs_structure_details 'Flack H D (1983), Acta Cryst. A39, 876-881'
_refine_ls_abs_structure_Flack 0.21(2)
_refine_ls_extinction_method none
_refine_ls_goodness_of_fit_ref 1.141
_refine_ls_hydrogen_treatment mixed
_refine_ls_matrix_type full
_refine_ls_number_parameters 973
_refine_ls_number_reflns 36680
_refine_ls_number_restraints 3
_refine_ls_restrained_S_all 1.141
_refine_ls_R_factor_all 0.1037
_refine_ls_R_factor_gt 0.0580
_refine_ls_shift/su_max 1.338
_refine_ls_shift/su_mean 0.150
_refine_ls_structure_factor_coef Fsqd
_refine_ls_weighting_details 'calc w=1/[\s^2^(Fo^2^)+(0.1000P)^2^+0.0000P] where P=(Fo^2^+2Fc^2^)/3'
_refine_ls_weighting_scheme calc
_refine_ls_wR_factor_gt 0.1592
_refine_ls_wR_factor_ref 0.2090
_reflns_number_gt 24792
_reflns_number_total 36680
_reflns_threshold_expression >2sigma(I)
_cod_data_source_file c4pp00073k2.cif
_cod_data_source_block shelxl
_cod_depositor_comments 'Adding full bibliography for 1516334--1516338.cif.'
_cod_original_cell_volume 1971.1(3)
_cod_database_code 1516334

loop_
_symmetry_equiv_pos_as_xyz
'x, y, z'

loop_
_atom_site_label
_atom_site_type_symbol
_atom_site_fract_x
_atom_site_fract_y
_atom_site_fract_z
_atom_site_U_iso_or_equiv
_atom_site_adp_type
_atom_site_occupancy
_atom_site_symmetry_multiplicity
_atom_site_calc_flag
_atom_site_refinement_flags
Br1 Br 0.55752(11) 0.74316(10) 0.96889(4) 0.0233(2) Uani 1 1 d .
Br2 Br -0.07997(13) -0.04397(10) 1.18649(4) 0.0266(2) Uani 1 1 d .
Br3 Br 1.05520(11) 0.28784(10) 0.99381(4) 0.0234(2) Uani 1 1 d .
Br4 Br 1.69195(13) 1.07389(10) 0.77609(4) 0.0261(2) Uani 1 1 d .
C112 C 0.9193(9) 0.5007(9) 0.8860(3) 0.0144(13) Uani 1 1 d .
C110 C 0.9630(9) 0.6605(9) 0.8907(3) 0.0149(13) Uani 1 1 d .
C103 C 0.9060(11) 0.3846(9) 1.0257(3) 0.0170(14) Uani 1 1 d .
C102 C 0.9595(10) 0.5422(9) 1.0284(3) 0.0154(13) Uani 1 1 d .
C95 C 0.5819(10) 0.6043(9) 1.1050(3) 0.0172(15) Uani 1 1 d .
H95A H 0.6132 0.7097 1.0965 0.021 Uiso 1 1 d R
H95B H 0.4643 0.5590 1.0971 0.021 Uiso 1 1 d R
C104 C 0.7040(10) 0.6458(9) 0.9368(3) 0.0165(14) Uani 1 1 d .
C121 C 1.3860(10) 0.5568(9) 0.7834(3) 0.0151(13) Uani 1 1 d .
C127 C 1.0052(11) 0.4392(9) 0.8019(3) 0.0163(14) Uani 1 1 d .
H127A H 0.8878 0.3921 0.7941 0.020 Uiso 1 1 d R
H127B H 1.0360 0.5431 0.7916 0.020 Uiso 1 1 d R
C113 C 1.0294(10) 0.4298(8) 0.8577(3) 0.0177(14) Uani 1 1 d .
H113A H 1.1460 0.4822 0.8647 0.021 Uiso 1 1 d R
H113B H 1.0073 0.3251 0.8666 0.021 Uiso 1 1 d R
C93 C 0.6457(11) 0.3673(8) 1.0716(3) 0.0170(14) Uani 1 1 d .
C114 C 0.6570(10) 0.4865(9) 0.9340(3) 0.0151(13) Uani 1 1 d .
C96 C 0.6975(11) 0.5276(9) 1.0758(3) 0.0157(13) Uani 1 1 d .
C92 C 0.7527(9) 0.2928(8) 1.0460(3) 0.0139(12) Uani 1 1 d .
N179 N 0.3169(9) 0.6225(8) 1.1777(3) 0.0192(13) Uani 1 1 d .
C111 C 0.7611(9) 0.4151(7) 0.9072(3) 0.0119(12) Uani 1 1 d .
C105 C 0.8511(11) 0.7339(9) 0.9165(3) 0.0191(14) Uani 1 1 d .
N178 N 1.2971(9) 0.4055(7) 0.7847(3) 0.0174(13) Uani 1 1 d .
C94 C 0.6078(10) 0.5933(9) 1.1602(3) 0.0169(14) Uani 1 1 d .
H94A H 0.5800 0.4881 1.1689 0.020 Uiso 1 1 d R
H94B H 0.7243 0.6419 1.1686 0.020 Uiso 1 1 d R
C85 C 0.2263(9) 0.4693(8) 1.1781(3) 0.0147(13) Uani 1 1 d .
C97 C 0.8488(11) 0.6166(9) 1.0550(3) 0.0190(15) Uani 1 1 d .
C98 C 0.9052(11) 0.7785(8) 1.0586(3) 0.0163(14) Uani 1 1 d .
H98 H 0.8400 0.8328 1.0764 0.020 Uiso 1 1 d R
C116 C 0.4577(11) 0.2379(10) 0.9512(3) 0.0218(16) Uani 1 1 d .
H116 H 0.3560 0.1752 0.9662 0.026 Uiso 1 1 d R
C115 C 0.4997(10) 0.3928(9) 0.9560(3) 0.0177(14) Uani 1 1 d .
H115 H 0.4255 0.4394 0.9732 0.021 Uiso 1 1 d R
C87 C 0.4984(11) 0.6670(9) 1.1903(3) 0.0172(14) Uani 1 1 d .
H87A H 0.5448 0.7739 1.1852 0.021 Uiso 1 1 d R
H87B H 0.5127 0.6434 1.2240 0.021 Uiso 1 1 d R
C119 C 1.1164(11) 0.3595(9) 0.7712(3) 0.0183(14) Uani 1 1 d .
H119A H 1.0733 0.2519 0.7754 0.022 Uiso 1 1 d R
H119B H 1.1082 0.3848 0.7373 0.022 Uiso 1 1 d R
C122 C 1.5281(12) 0.6193(10) 0.8140(3) 0.0244(17) Uani 1 1 d .
H122 H 1.5626 0.5539 0.8367 0.029 Uiso 1 1 d R
C101 C 1.1066(11) 0.6341(10) 1.0064(3) 0.0203(15) Uani 1 1 d .
H101 H 1.1787 0.5895 0.9874 0.024 Uiso 1 1 d R
C118 C 0.5596(11) 0.1659(9) 0.9243(3) 0.0212(15) Uani 1 1 d .
H118 H 0.5264 0.0575 0.9217 0.025 Uiso 1 1 d R
C99 C 1.0498(11) 0.8584(10) 1.0372(3) 0.0210(15) Uani 1 1 d .
H99 H 1.0855 0.9664 1.0410 0.025 Uiso 1 1 d R
C88 C 0.4933(11) 0.2773(9) 1.0931(3) 0.0198(15) Uani 1 1 d .
H88 H 0.4212 0.3271 1.1099 0.024 Uiso 1 1 d R
C84 C -0.0035(11) 0.2593(11) 1.1500(3) 0.0238(17) Uani 1 1 d .
H84 H -0.0963 0.2195 1.1278 0.029 Uiso 1 1 d R
C126 C 1.3376(10) 0.6590(8) 0.7508(3) 0.0206(16) Uani 1 1 d .
H126 H 1.2437 0.6203 0.7289 0.025 Uiso 1 1 d R
C83 C 0.0846(10) 0.4122(9) 1.1482(3) 0.0159(13) Uani 1 1 d .
H83 H 0.0466 0.4768 1.1260 0.019 Uiso 1 1 d R
C106 C 0.9097(11) 0.9002(8) 0.9189(3) 0.0185(15) Uani 1 1 d .
H106 H 0.8447 0.9551 0.9365 0.022 Uiso 1 1 d R
C117 C 0.7070(11) 0.2538(10) 0.9028(3) 0.0216(16) Uani 1 1 d .
H117 H 0.7768 0.2052 0.8844 0.026 Uiso 1 1 d R
C100 C 1.1551(12) 0.7881(10) 1.0099(3) 0.0195(15) Uani 1 1 d .
H100 H 1.2572 0.8456 0.9938 0.023 Uiso 1 1 d R
C91 C 0.7070(11) 0.1351(9) 1.0432(3) 0.0208(15) Uani 1 1 d .
H91 H 0.7807 0.0861 1.0267 0.025 Uiso 1 1 d R
C109 C 1.1180(12) 0.7551(10) 0.8703(3) 0.0219(16) Uani 1 1 d .
H109 H 1.1971 0.7130 0.8534 0.026 Uiso 1 1 d R
C82 C 0.0448(11) 0.1633(9) 1.1827(3) 0.0187(15) Uani 1 1 d .
C124 C 1.5695(11) 0.8669(9) 0.7794(3) 0.0170(14) Uani 1 1 d .
C123 C 1.6193(11) 0.7721(8) 0.8115(3) 0.0177(14) Uani 1 1 d .
H123 H 1.7189 0.8111 0.8313 0.021 Uiso 1 1 d R
C80 C 0.2724(10) 0.3708(9) 1.2111(3) 0.0196(15) Uani 1 1 d .
H80 H 0.3699 0.4057 1.2320 0.024 Uiso 1 1 d R
C81 C 0.1858(10) 0.2231(9) 1.2134(3) 0.0194(15) Uani 1 1 d .
H81 H 0.2190 0.1587 1.2368 0.023 Uiso 1 1 d R
C107 C 1.0479(12) 0.9797(9) 0.8984(3) 0.0240(16) Uani 1 1 d .
H107 H 1.0774 1.0882 0.9000 0.029 Uiso 1 1 d R
C125 C 1.4317(11) 0.8142(9) 0.7490(3) 0.0209(16) Uani 1 1 d .
H125 H 1.3959 0.8811 0.7271 0.025 Uiso 1 1 d R
C89 C 0.4506(12) 0.1211(10) 1.0891(3) 0.0233(17) Uani 1 1 d .
H89 H 0.3483 0.0570 1.1033 0.028 Uiso 1 1 d R
C90 C 0.5506(11) 0.0491(9) 1.0649(3) 0.0209(15) Uani 1 1 d .
H90 H 0.5165 -0.0594 1.0628 0.025 Uiso 1 1 d R
C120 C 1.3536(12) 0.3033(11) 0.8165(4) 0.0268(19) Uani 1 1 d .
H120A H 1.2765 0.2038 0.8129 0.032 Uiso 1 1 d R
H120B H 1.3547 0.3349 0.8500 0.032 Uiso 1 1 d R
H120C H 1.4661 0.3017 0.8070 0.032 Uiso 1 1 d R
C108 C 1.1644(11) 0.9082(10) 0.8730(4) 0.0235(17) Uani 1 1 d .
H108 H 1.2696 0.9639 0.8580 0.028 Uiso 1 1 d R
C86 C 0.2546(12) 0.7225(8) 1.1459(3) 0.0210(16) Uani 1 1 d .
H86A H 0.3269 0.8242 1.1490 0.025 Uiso 1 1 d R
H86B H 0.1402 0.7196 1.1547 0.025 Uiso 1 1 d R
H86C H 0.2568 0.6893 1.1125 0.025 Uiso 1 1 d R
Br76 Br 0.05690(11) 0.74235(9) 0.49383(3) 0.0231(2) Uani 1 1 d .
Br77 Br 0.55462(11) 0.28710(10) 0.46892(4) 0.0237(2) Uani 1 1 d .
Br78 Br 1.19210(13) 1.07391(10) 0.68654(4) 0.0258(2) Uani 1 1 d .
Br79 Br -0.57994(13) -0.04389(10) 0.27617(4) 0.0268(2) Uani 1 1 d .
C139 C 0.4625(10) 0.6587(9) 0.5712(3) 0.0160(13) Uani 1 1 d .
C158 C 0.4065(10) 0.3826(7) 0.4366(3) 0.0127(12) Uani 1 1 d .
C155 C 0.4590(10) 0.5426(9) 0.4341(3) 0.0142(13) Uani 1 1 d .
C145 C 0.2040(10) 0.6424(10) 0.5253(3) 0.0200(15) Uani 1 1 d .
C160 C 0.1457(10) 0.3658(8) 0.3904(3) 0.0147(13) Uani 1 1 d .
C136 C 0.5044(11) 0.4381(9) 0.6601(3) 0.0157(13) Uani 1 1 d .
H136A H 0.3867 0.3913 0.6677 0.019 Uiso 1 1 d R
H136B H 0.5326 0.5442 0.6676 0.019 Uiso 1 1 d R
C138 C 0.4165(11) 0.4988(8) 0.5760(3) 0.0157(13) Uani 1 1 d .
N176 N -0.1825(10) 0.6248(8) 0.2848(3) 0.0191(13) Uani 1 1 d .
C146 C 0.1567(10) 0.4868(9) 0.5282(3) 0.0163(13) Uani 1 1 d .
N177 N 0.7973(10) 0.4071(8) 0.6778(3) 0.0175(13) Uani 1 1 d .
C147 C 0.2611(9) 0.4147(8) 0.5552(3) 0.0118(12) Uani 1 1 d .
C144 C 0.3586(10) 0.7364(9) 0.5468(3) 0.0160(13) Uani 1 1 d .
C165 C 0.1071(10) 0.5920(9) 0.3014(3) 0.0181(14) Uani 1 1 d .
H165A H 0.2244 0.6402 0.2939 0.022 Uiso 1 1 d R
H165B H 0.0776 0.4884 0.2907 0.022 Uiso 1 1 d R
C159 C 0.2591(10) 0.2950(8) 0.4167(3) 0.0165(13) Uani 1 1 d .
C161 C 0.1949(10) 0.5252(9) 0.3862(3) 0.0137(12) Uani 1 1 d .
C166 C 0.0796(11) 0.6005(9) 0.3577(3) 0.0183(14) Uani 1 1 d .
H166A H 0.1021 0.7040 0.3680 0.022 Uiso 1 1 d R
H166B H -0.0360 0.5467 0.3654 0.022 Uiso 1 1 d R
C156 C 0.3470(11) 0.6151(9) 0.4075(3) 0.0176(14) Uani 1 1 d .
C128 C 0.8842(10) 0.5544(9) 0.6787(3) 0.0149(13) Uani 1 1 d .
C135 C 0.6162(11) 0.3638(9) 0.6917(3) 0.0181(14) Uani 1 1 d .
H135A H 0.6109 0.3906 0.7255 0.022 Uiso 1 1 d R
H135B H 0.5760 0.2558 0.6882 0.022 Uiso 1 1 d R
C157 C 0.4052(10) 0.7787(9) 0.4029(3) 0.0181(14) Uani 1 1 d .
H157 H 0.3398 0.8308 0.3842 0.022 Uiso 1 1 d R
C168 C -0.0024(10) 0.6714(9) 0.2724(3) 0.0186(14) Uani 1 1 d .
H168A H 0.0097 0.6491 0.2384 0.022 Uiso 1 1 d R
H168B H 0.0428 0.7783 0.2778 0.022 Uiso 1 1 d R
C137 C 0.5278(11) 0.4268(9) 0.6047(3) 0.0163(14) Uani 1 1 d .
H137A H 0.6447 0.4729 0.5961 0.020 Uiso 1 1 d R
H137B H 0.4968 0.3215 0.5960 0.020 Uiso 1 1 d R
C150 C -0.0442(11) 0.2403(10) 0.5106(3) 0.0200(16) Uani 1 1 d .
H150 H -0.1465 0.1804 0.4952 0.024 Uiso 1 1 d R
C171 C -0.2743(10) 0.4680(8) 0.2834(3) 0.0154(13) Uani 1 1 d .
C143 C 0.4058(11) 0.8960(9) 0.5434(3) 0.0183(14) Uani 1 1 d .
H143 H 0.3316 0.9425 0.5260 0.022 Uiso 1 1 d R
C151 C 0.0040(10) 0.3975(9) 0.5063(3) 0.0165(13) Uani 1 1 d .
H151 H -0.0667 0.4466 0.4886 0.020 Uiso 1 1 d R
C129 C 1.0261(10) 0.6197(10) 0.6476(3) 0.0193(15) Uani 1 1 d .
H129 H 1.0648 0.5587 0.6242 0.023 Uiso 1 1 d R
C175 C -0.5034(12) 0.2575(10) 0.3108(3) 0.0249(17) Uani 1 1 d .
H175 H -0.6022 0.2200 0.3311 0.030 Uiso 1 1 d R
C148 C 0.2070(11) 0.2547(9) 0.5589(3) 0.0185(15) Uani 1 1 d .
H148 H 0.2750 0.2032 0.5768 0.022 Uiso 1 1 d R
C154 C 0.6110(11) 0.6391(10) 0.4563(3) 0.0204(16) Uani 1 1 d .
H154 H 0.6855 0.5967 0.4751 0.024 Uiso 1 1 d R
C174 C -0.4555(11) 0.1633(9) 0.2798(3) 0.0182(15) Uani 1 1 d .
C152 C 0.6537(12) 0.7894(10) 0.4519(3) 0.0214(16) Uani 1 1 d .
H152 H 0.7558 0.8499 0.4672 0.026 Uiso 1 1 d R
C170 C -0.4174(11) 0.4125(9) 0.3138(3) 0.0202(15) Uani 1 1 d .
H170 H -0.4482 0.4814 0.3360 0.024 Uiso 1 1 d R
C133 C 0.8373(10) 0.6570(8) 0.7114(3) 0.0175(14) Uani 1 1 d .
H133 H 0.7376 0.6234 0.7315 0.021 Uiso 1 1 d R
C131 C 1.0679(10) 0.8652(9) 0.6827(3) 0.0188(15) Uani 1 1 d .
C162 C 0.2031(12) 0.1309(8) 0.4188(3) 0.0196(15) Uani 1 1 d .
H162 H 0.2687 0.0741 0.4352 0.024 Uiso 1 1 d R
C173 C -0.3187(10) 0.2169(8) 0.2488(3) 0.0186(14) Uani 1 1 d .
H173 H -0.2831 0.1484 0.2275 0.022 Uiso 1 1 d R
C130 C 1.1193(11) 0.7705(9) 0.6497(3) 0.0174(13) Uani 1 1 d .
H130 H 1.2148 0.8094 0.6283 0.021 Uiso 1 1 d R
C153 C 0.5513(12) 0.8615(10) 0.4244(3) 0.0218(16) Uani 1 1 d .
H153 H 0.5836 0.9697 0.4211 0.026 Uiso 1 1 d R
C167 C -0.0084(10) 0.2755(9) 0.3695(3) 0.0184(14) Uani 1 1 d .
H167 H -0.0848 0.3219 0.3532 0.022 Uiso 1 1 d R
C149 C 0.0601(12) 0.1688(9) 0.5371(3) 0.0214(16) Uani 1 1 d .
H149 H 0.0264 0.0606 0.5404 0.026 Uiso 1 1 d R
C172 C -0.2287(11) 0.3689(10) 0.2511(3) 0.0221(16) Uani 1 1 d .
H172 H -0.1376 0.4075 0.2282 0.026 Uiso 1 1 d R
C140 C 0.6180(12) 0.7542(9) 0.5922(3) 0.0227(16) Uani 1 1 d .
H140 H 0.6931 0.7083 0.6093 0.027 Uiso 1 1 d R
C164 C -0.0531(12) 0.1236(10) 0.3728(4) 0.0261(18) Uani 1 1 d .
H164 H -0.1561 0.0639 0.3577 0.031 Uiso 1 1 d R
C132 C 0.9260(10) 0.8072(10) 0.7134(3) 0.0221(16) Uani 1 1 d .
H132 H 0.8957 0.8732 0.7368 0.027 Uiso 1 1 d R
C141 C 0.6608(12) 0.9097(9) 0.5889(3) 0.0212(16) Uani 1 1 d .
H141 H 0.7659 0.9695 0.6029 0.025 Uiso 1 1 d R
C134 C 0.8600(11) 0.3093(9) 0.6453(3) 0.0201(14) Uani 1 1 d .
H134A H 0.7888 0.2071 0.6478 0.024 Uiso 1 1 d R
H134B H 0.9745 0.3130 0.6542 0.024 Uiso 1 1 d R
H134C H 0.8585 0.3440 0.6121 0.024 Uiso 1 1 d R
C142 C 0.5549(12) 0.9813(9) 0.5639(3) 0.0232(17) Uani 1 1 d .
H142 H 0.5855 1.0898 0.5624 0.028 Uiso 1 1 d R
C169 C -0.2373(13) 0.7298(10) 0.3159(4) 0.0258(17) Uani 1 1 d .
H169A H -0.3564 0.6919 0.3234 0.031 Uiso 1 1 d R
H169B H -0.2166 0.8245 0.2989 0.031 Uiso 1 1 d R
H169C H -0.1729 0.7446 0.3459 0.031 Uiso 1 1 d R
C163 C 0.0576(11) 0.0498(10) 0.3973(3) 0.0225(17) Uani 1 1 d .
H163 H 0.0251 -0.0587 0.3992 0.027 Uiso 1 1 d R

loop_
_atom_site_aniso_label
_atom_site_aniso_U_11
_atom_site_aniso_U_22
_atom_site_aniso_U_33
_atom_site_aniso_U_23
_atom_site_aniso_U_13
_atom_site_aniso_U_12
Br1 0.0218(5) 0.0214(4) 0.0308(5) -0.0051(4) 0.0021(4) 0.0126(4)
Br2 0.0259(5) 0.0183(4) 0.0353(6) -0.0038(4) -0.0030(4) 0.0058(4)
Br3 0.0220(5) 0.0229(5) 0.0296(5) -0.0044(4) 0.0031(4) 0.0133(4)
Br4 0.0258(5) 0.0124(4) 0.0376(6) -0.0031(4) -0.0039(4) 0.0015(4)
C112 0.012(3) 0.014(3) 0.016(3) -0.001(2) -0.003(2) 0.002(2)
C110 0.011(3) 0.019(3) 0.016(3) -0.001(3) 0.000(2) 0.005(2)
C103 0.020(3) 0.015(3) 0.017(3) 0.000(3) -0.005(3) 0.007(3)
C102 0.020(3) 0.015(3) 0.014(3) -0.002(2) -0.003(2) 0.010(3)
C95 0.022(3) 0.022(3) 0.014(3) -0.005(2) 0.004(3) 0.017(3)
C104 0.015(3) 0.020(3) 0.019(3) -0.008(3) -0.002(3) 0.012(3)
C121 0.018(3) 0.020(3) 0.010(3) -0.004(2) 0.001(2) 0.010(3)
C127 0.019(3) 0.014(3) 0.016(3) 0.000(3) 0.000(3) 0.004(3)
C113 0.020(3) 0.011(3) 0.021(3) 0.007(2) 0.002(2) 0.001(2)
C93 0.024(4) 0.011(3) 0.016(3) -0.004(2) -0.003(3) 0.005(3)
C114 0.010(3) 0.016(3) 0.018(3) 0.002(2) 0.000(2) 0.003(2)
C96 0.023(3) 0.014(3) 0.014(3) -0.001(2) 0.002(2) 0.012(3)
C92 0.013(2) 0.015(3) 0.016(3) 0.003(2) 0.003(2) 0.008(2)
N179 0.021(3) 0.024(3) 0.018(3) 0.000(2) 0.003(2) 0.015(3)
C111 0.011(2) 0.008(2) 0.016(3) -0.001(2) 0.001(2) 0.001(2)
C105 0.025(3) 0.014(3) 0.018(3) -0.005(2) -0.012(2) 0.005(2)
N178 0.019(3) 0.009(2) 0.022(3) 0.001(2) -0.001(2) 0.000(2)
C94 0.014(3) 0.017(3) 0.020(4) -0.004(3) 0.000(3) 0.004(3)
C85 0.012(3) 0.014(3) 0.018(3) 0.007(2) 0.002(2) 0.003(2)
C97 0.026(4) 0.020(3) 0.014(3) -0.003(3) -0.005(3) 0.012(3)
C98 0.022(3) 0.008(3) 0.022(4) -0.002(2) 0.001(3) 0.008(2)
C116 0.018(3) 0.021(4) 0.025(4) 0.004(3) -0.003(3) 0.003(3)
C115 0.015(3) 0.019(3) 0.018(3) 0.006(2) 0.001(2) 0.002(2)
C87 0.019(3) 0.019(3) 0.013(3) -0.007(2) 0.000(2) 0.006(3)
C119 0.019(3) 0.012(3) 0.022(4) -0.002(3) 0.002(3) 0.002(3)
C122 0.029(4) 0.026(4) 0.017(4) 0.007(3) -0.006(3) 0.007(3)
C101 0.016(3) 0.024(4) 0.023(4) -0.009(3) -0.005(3) 0.009(3)
C118 0.024(3) 0.012(3) 0.021(3) 0.001(2) -0.008(3) -0.005(2)
C99 0.021(3) 0.020(3) 0.026(4) -0.002(3) -0.002(3) 0.011(3)
C88 0.017(3) 0.012(3) 0.029(4) -0.003(3) 0.003(3) 0.002(3)
C84 0.019(3) 0.033(4) 0.021(4) -0.003(3) -0.006(3) 0.011(3)
C126 0.016(3) 0.016(3) 0.028(4) 0.013(3) -0.003(3) 0.002(2)
C83 0.014(3) 0.017(3) 0.017(3) -0.001(3) -0.003(2) 0.006(3)
C106 0.023(3) 0.004(2) 0.027(4) -0.007(2) -0.006(3) 0.000(2)
C117 0.021(4) 0.024(4) 0.020(4) -0.004(3) -0.005(3) 0.005(3)
C100 0.019(3) 0.020(3) 0.021(4) -0.001(3) 0.004(3) 0.007(3)
C91 0.029(4) 0.024(3) 0.015(3) 0.002(2) 0.000(3) 0.015(3)
C109 0.026(4) 0.024(4) 0.016(3) -0.004(3) -0.002(3) 0.009(3)
C82 0.019(3) 0.017(3) 0.022(4) 0.002(3) 0.004(3) 0.007(3)
C124 0.019(3) 0.016(3) 0.015(3) -0.005(2) -0.003(3) 0.005(3)
C123 0.023(3) 0.013(3) 0.016(3) -0.001(2) -0.006(3) 0.003(3)
C80 0.018(3) 0.027(4) 0.015(3) -0.009(2) -0.004(2) 0.009(3)
C81 0.014(3) 0.018(3) 0.027(4) 0.003(3) -0.005(3) 0.007(2)
C107 0.032(4) 0.017(3) 0.026(4) -0.007(3) -0.008(3) 0.012(3)
C125 0.024(4) 0.018(3) 0.019(3) 0.008(3) -0.001(3) 0.003(3)
C89 0.027(4) 0.019(4) 0.021(4) 0.004(3) -0.001(3) 0.002(3)
C90 0.021(3) 0.014(3) 0.024(3) 0.004(2) -0.002(2) -0.002(2)
C120 0.023(4) 0.032(4) 0.031(5) 0.006(3) 0.005(3) 0.015(3)
C108 0.018(4) 0.016(3) 0.032(5) -0.002(3) 0.003(3) -0.003(3)
C86 0.027(4) 0.010(3) 0.026(4) 0.004(3) 0.003(3) 0.005(3)
Br76 0.0216(5) 0.0206(4) 0.0302(5) 0.0023(4) -0.0045(4) 0.0112(4)
Br77 0.0225(5) 0.0233(5) 0.0302(5) 0.0023(4) -0.0050(4) 0.0142(4)
Br78 0.0262(5) 0.0128(4) 0.0362(6) 0.0014(4) 0.0006(4) 0.0019(4)
Br79 0.0252(5) 0.0178(4) 0.0369(6) 0.0014(4) 0.0013(4) 0.0050(4)
C139 0.013(3) 0.018(3) 0.016(3) -0.007(2) -0.005(2) 0.005(2)
C158 0.017(3) 0.005(2) 0.018(3) 0.000(2) 0.002(2) 0.007(2)
C155 0.014(3) 0.017(3) 0.012(3) 0.004(2) 0.004(2) 0.007(3)
C145 0.017(3) 0.031(4) 0.015(3) 0.002(3) 0.000(2) 0.011(3)
C160 0.021(3) 0.009(2) 0.014(3) 0.003(2) 0.000(2) 0.005(2)
C136 0.019(3) 0.013(3) 0.015(3) 0.002(2) 0.000(3) 0.005(3)
C138 0.021(3) 0.011(3) 0.015(3) 0.000(2) -0.002(2) 0.004(2)
N176 0.019(3) 0.019(3) 0.020(3) -0.007(2) -0.003(2) 0.006(3)
C146 0.016(3) 0.016(3) 0.019(3) -0.005(3) -0.003(2) 0.008(3)
N177 0.020(3) 0.014(3) 0.019(3) -0.002(2) -0.004(2) 0.006(2)
C147 0.012(3) 0.011(3) 0.013(3) -0.002(2) 0.004(2) 0.004(2)
C144 0.013(3) 0.021(3) 0.016(3) -0.005(2) 0.002(2) 0.010(2)
C165 0.015(3) 0.018(3) 0.020(4) 0.000(3) -0.003(3) 0.003(3)
C159 0.022(3) 0.009(3) 0.018(3) 0.005(2) 0.000(2) 0.004(2)
C161 0.013(3) 0.016(3) 0.015(3) -0.003(2) -0.001(2) 0.009(2)
C166 0.021(3) 0.015(3) 0.020(4) 0.000(3) -0.005(3) 0.007(3)
C156 0.022(3) 0.017(3) 0.016(3) 0.000(3) -0.006(3) 0.010(3)
C128 0.017(3) 0.021(3) 0.008(2) -0.006(2) -0.002(2) 0.008(2)
C135 0.022(4) 0.013(3) 0.018(3) 0.001(2) -0.004(3) 0.003(3)
C157 0.015(3) 0.014(3) 0.026(4) -0.002(3) 0.003(3) 0.006(2)
C168 0.018(3) 0.016(3) 0.020(3) 0.002(3) -0.005(3) 0.002(3)
C137 0.016(3) 0.018(3) 0.016(3) -0.002(3) -0.001(2) 0.008(3)
C150 0.013(3) 0.024(4) 0.023(4) -0.003(3) 0.001(3) 0.005(3)
C171 0.017(3) 0.008(2) 0.022(3) 0.000(2) -0.006(2) 0.005(2)
C143 0.019(3) 0.020(3) 0.017(3) -0.001(3) 0.002(3) 0.007(3)
C151 0.015(3) 0.014(3) 0.020(4) -0.006(2) -0.003(3) 0.004(2)
C129 0.016(3) 0.027(4) 0.018(3) -0.012(3) 0.001(2) 0.010(3)
C175 0.023(4) 0.022(4) 0.026(4) 0.004(3) 0.002(3) 0.001(3)
C148 0.029(4) 0.012(3) 0.016(3) 0.001(2) -0.003(3) 0.007(3)
C154 0.016(3) 0.031(4) 0.017(3) 0.001(3) 0.000(3) 0.010(3)
C174 0.021(4) 0.017(3) 0.018(4) -0.001(3) -0.004(3) 0.008(3)
C152 0.019(4) 0.017(4) 0.027(4) -0.004(3) -0.002(3) 0.005(3)
C170 0.025(4) 0.017(3) 0.018(3) 0.002(3) -0.002(3) 0.004(3)
C133 0.015(3) 0.010(3) 0.023(4) 0.000(2) 0.003(3) -0.003(2)
C131 0.015(3) 0.014(3) 0.026(4) 0.001(3) 0.001(3) 0.001(3)
C162 0.030(4) 0.006(3) 0.024(4) 0.002(2) 0.002(3) 0.005(3)
C173 0.017(3) 0.010(3) 0.024(4) -0.009(2) -0.002(2) -0.004(2)
C130 0.018(3) 0.022(3) 0.013(3) -0.006(2) 0.004(2) 0.007(3)
C153 0.025(4) 0.020(4) 0.021(4) -0.007(3) -0.002(3) 0.007(3)
C167 0.012(3) 0.020(3) 0.020(3) 0.003(3) -0.006(2) 0.000(2)
C149 0.022(4) 0.013(3) 0.028(4) 0.002(3) 0.002(3) 0.002(3)
C172 0.018(3) 0.030(4) 0.020(4) -0.008(3) 0.001(3) 0.011(3)
C140 0.028(4) 0.017(3) 0.026(4) -0.001(3) -0.003(3) 0.010(3)
C164 0.025(4) 0.021(3) 0.032(4) 0.000(3) -0.010(3) 0.006(3)
C132 0.019(3) 0.032(4) 0.022(4) -0.003(3) 0.006(3) 0.016(3)
C141 0.026(4) 0.014(3) 0.019(3) 0.000(3) 0.002(3) -0.002(3)
C134 0.021(3) 0.012(3) 0.029(4) -0.010(2) -0.004(3) 0.008(2)
C142 0.029(4) 0.013(3) 0.028(4) 0.005(3) 0.004(3) 0.006(3)
C169 0.027(4) 0.025(4) 0.028(4) -0.004(3) -0.005(3) 0.011(3)
C163 0.024(4) 0.017(3) 0.025(4) -0.003(3) -0.002(3) 0.002(3)

loop_
_atom_type_symbol
_atom_type_description
_atom_type_scat_dispersion_real
_atom_type_scat_dispersion_imag
_atom_type_scat_source
C C 0.0033 0.0016 'International Tables Vol C Tables 4.2.6.8 and 6.1.1.4'
H H 0.0000 0.0000 'International Tables Vol C Tables 4.2.6.8 and 6.1.1.4'
Br Br -0.2901 2.4595 'International Tables Vol C Tables 4.2.6.8 and 6.1.1.4'
N N 0.0061 0.0033 'International Tables Vol C Tables 4.2.6.8 and 6.1.1.4'

loop_
_geom_angle_atom_site_label_1
_geom_angle_atom_site_label_2
_geom_angle_atom_site_label_3
_geom_angle
C110 C112 C111 117.2(7)
C110 C112 C113 120.1(7)
C111 C112 C113 122.6(7)
C112 C110 C109 121.1(7)
C112 C110 C105 121.0(7)
C109 C110 C105 117.9(8)
C102 C103 C92 124.6(8)
C102 C103 Br3 117.0(6)
C92 C103 Br3 118.4(6)
C101 C102 C103 124.9(8)
C101 C102 C97 118.0(7)
C103 C102 C97 117.1(7)
C94 C95 C96 111.2(6)
C94 C95 H95A 107.7
C96 C95 H95A 108.2
C94 C95 H95B 109.5
C96 C95 H95B 110.6
H95A C95 H95B 109.5
C105 C104 C114 122.2(7)
C105 C104 Br1 118.3(6)
C114 C104 Br1 119.5(6)
N178 C121 C126 121.0(7)
N178 C121 C122 122.4(7)
C126 C121 C122 116.6(7)
C113 C127 C119 113.6(7)
C113 C127 H127A 108.8
C119 C127 H127A 108.1
C113 C127 H127B 110.1
C119 C127 H127B 106.6
H127A C127 H127B 109.5
C112 C113 C127 112.8(7)
C112 C113 H113A 108.6
C127 C113 H113A 107.1
C112 C113 H113B 110.3
C127 C113 H113B 108.4
H113A C113 H113B 109.5
C96 C93 C92 119.5(7)
C96 C93 C88 122.0(8)
C92 C93 C88 118.5(7)
C104 C114 C111 119.2(7)
C104 C114 C115 121.9(8)
C111 C114 C115 118.8(7)
C97 C96 C93 122.1(7)
C97 C96 C95 119.6(7)
C93 C96 C95 118.2(7)
C91 C92 C93 120.2(7)
C91 C92 C103 122.2(7)
C93 C92 C103 117.5(7)
C85 N179 C86 117.5(7)
C85 N179 C87 119.2(6)
C86 N179 C87 118.1(7)
C114 C111 C112 121.4(7)
C114 C111 C117 118.3(7)
C112 C111 C117 120.3(7)
C104 C105 C106 125.1(8)
C104 C105 C110 118.9(7)
C106 C105 C110 116.0(8)
C121 N178 C120 119.8(8)
C121 N178 C119 119.2(7)
C120 N178 C119 116.4(7)
C87 C94 C95 113.2(7)
C87 C94 H94A 108.6
C95 C94 H94A 108.1
C87 C94 H94B 107.4
C95 C94 H94B 110.0
H94A C94 H94B 109.5
N179 C85 C83 121.7(7)
N179 C85 C80 119.7(7)
C83 C85 C80 118.6(7)
C96 C97 C98 123.7(8)
C96 C97 C102 119.2(7)
C98 C97 C102 117.2(8)
C99 C98 C97 121.2(7)
C99 C98 H98 118.0
C97 C98 H98 120.8
C115 C116 C118 121.9(8)
C115 C116 H116 120.3
C118 C116 H116 117.8
C116 C115 C114 119.7(8)
C116 C115 H115 120.3
C114 C115 H115 120.0
N179 C87 C94 115.5(7)
N179 C87 H87A 109.2
C94 C87 H87A 105.6
N179 C87 H87B 109.9
C94 C87 H87B 106.9
H87A C87 H87B 109.5
N178 C119 C127 113.8(7)
N178 C119 H119A 108.4
C127 C119 H119A 109.1
N178 C119 H119B 107.8
C127 C119 H119B 108.2
H119A C119 H119B 109.5
C123 C122 C121 121.6(7)
C123 C122 H122 119.7
C121 C122 H122 118.6
C100 C101 C102 123.2(8)
C100 C101 H101 116.6
C102 C101 H101 120.1
C117 C118 C116 118.7(8)
C117 C118 H118 121.5
C116 C118 H118 119.7
C98 C99 C100 122.2(8)
C98 C99 H99 119.1
C100 C99 H99 118.7
C89 C88 C93 119.8(8)
C89 C88 H88 121.6
C93 C88 H88 118.6
C82 C84 C83 120.5(8)
C82 C84 H84 120.0
C83 C84 H84 119.5
C121 C126 C125 120.8(8)
C121 C126 H126 119.1
C125 C126 H126 120.1
C85 C83 C84 120.0(7)
C85 C83 H83 121.1
C84 C83 H83 118.9
C107 C106 C105 123.3(8)
C107 C106 H106 116.4
C105 C106 H106 120.2
C118 C117 C111 122.5(8)
C118 C117 H117 119.0
C111 C117 H117 118.5
C101 C100 C99 118.2(8)
C101 C100 H100 119.6
C99 C100 H100 122.2
C92 C91 C90 119.3(7)
C92 C91 H91 119.7
C90 C91 H91 121.0
C108 C109 C110 123.5(9)
C108 C109 H109 115.0
C110 C109 H109 121.5
C84 C82 C81 118.9(8)
C84 C82 Br2 120.4(7)
C81 C82 Br2 120.7(6)
C125 C124 C123 121.3(8)
C125 C124 Br4 118.4(6)
C123 C124 Br4 120.3(6)
C124 C123 C122 120.1(8)
C124 C123 H123 119.5
C122 C123 H123 120.4
C81 C80 C85 121.5(7)
C81 C80 H80 117.4
C85 C80 H80 121.0
C80 C81 C82 120.4(7)
C80 C81 H81 119.7
C82 C81 H81 119.9
C106 C107 C108 121.6(8)
C106 C107 H107 119.7
C108 C107 H107 118.7
C124 C125 C126 119.5(7)
C124 C125 H125 121.2
C126 C125 H125 119.3
C90 C89 C88 122.3(8)
C90 C89 H89 115.9
C88 C89 H89 121.8
C89 C90 C91 119.8(8)
C89 C90 H90 119.9
C91 C90 H90 120.3
N178 C120 H120A 108.3
N178 C120 H120B 110.5
H120A C120 H120B 109.5
N178 C120 H120C 109.5
H120A C120 H120C 109.5
H120B C120 H120C 109.5
C109 C108 C107 117.6(8)
C109 C108 H108 118.6
C107 C108 H108 123.8
N179 C86 H86A 109.5
N179 C86 H86B 110.2
H86A C86 H86B 109.5
N179 C86 H86C 108.8
H86A C86 H86C 109.5
H86B C86 H86C 109.5
C144 C139 C138 122.9(7)
C144 C139 C140 115.4(7)
C138 C139 C140 121.7(7)
C159 C158 C155 123.8(7)
C159 C158 Br77 119.0(5)
C155 C158 Br77 117.2(6)
C158 C155 C154 125.2(7)
C158 C155 C156 116.8(7)
C154 C155 C156 117.9(7)
C146 C145 C144 122.9(7)
C146 C145 Br76 119.7(6)
C144 C145 Br76 117.4(6)
C167 C160 C161 121.4(7)
C167 C160 C159 120.5(7)
C161 C160 C159 118.1(7)
C135 C136 C137 114.7(7)
C135 C136 H136A 109.0
C137 C136 H136A 108.1
C135 C136 H136B 109.1
C137 C136 H136B 106.3
H136A C136 H136B 109.5
C147 C138 C139 117.8(7)
C147 C138 C137 122.6(7)
C139 C138 C137 119.5(7)
C171 N176 C169 121.0(7)
C171 N176 C168 119.5(7)
C169 N176 C168 114.7(8)
C145 C146 C147 119.0(7)
C145 C146 C151 121.4(8)
C147 C146 C151 119.6(7)
C128 N177 C134 117.3(7)
C128 N177 C135 118.4(7)
C134 N177 C135 119.5(7)
C146 C147 C138 121.3(7)
C146 C147 C148 117.9(7)
C138 C147 C148 120.7(7)
C139 C144 C143 121.8(8)
C139 C144 C145 116.0(7)
C143 C144 C145 122.2(7)
C166 C165 C168 112.0(7)
C166 C165 H165A 109.0
C168 C165 H165A 108.4
C166 C165 H165B 110.3
C168 C165 H165B 107.6
H165A C165 H165B 109.5
C158 C159 C162 124.6(7)
C158 C159 C160 120.0(6)
C162 C159 C160 115.4(8)
C156 C161 C160 121.5(7)
C156 C161 C166 119.9(7)
C160 C161 C166 118.7(7)
C161 C166 C165 111.2(7)
C161 C166 H166A 109.3
C165 C166 H166A 110.3
C161 C166 H166B 107.4
C165 C166 H166B 109.0
H166A C166 H166B 109.5
C161 C156 C157 123.4(7)
C161 C156 C155 119.8(7)
C157 C156 C155 116.7(7)
N177 C128 C133 121.1(7)
N177 C128 C129 123.4(7)
C133 C128 C129 115.5(7)
N177 C135 C136 114.4(6)
N177 C135 H135A 107.0
C136 C135 H135A 110.3
N177 C135 H135B 106.3
C136 C135 H135B 109.2
H135A C135 H135B 109.5
C153 C157 C156 121.7(8)
C153 C157 H157 118.4
C156 C157 H157 119.9
N176 C168 C165 115.0(7)
N176 C168 H168A 108.5
C165 C168 H168A 106.7
N176 C168 H168B 109.4
C165 C168 H168B 107.6
H168A C168 H168B 109.5
C138 C137 C136 112.6(7)
C138 C137 H137A 109.4
C136 C137 H137A 109.8
C138 C137 H137B 107.3
C136 C137 H137B 108.0
H137A C137 H137B 109.5
C151 C150 C149 119.6(8)
C151 C150 H150 120.3
C149 C150 H150 120.0
C172 C171 C170 118.9(7)
C172 C171 N176 121.1(8)
C170 C171 N176 119.9(7)
C142 C143 C144 120.4(8)
C142 C143 H143 121.3
C144 C143 H143 118.3
C150 C151 C146 120.8(8)
C150 C151 H151 120.0
C146 C151 H151 119.3
C130 C129 C128 123.4(7)
C130 C129 H129 115.8
C128 C129 H129 120.8
C174 C175 C170 122.5(8)
C174 C175 H175 119.9
C170 C175 H175 117.5
C149 C148 C147 122.2(8)
C149 C148 H148 118.1
C147 C148 H148 119.7
C152 C154 C155 121.9(8)
C152 C154 H154 117.4
C155 C154 H154 120.7
C175 C174 C173 120.6(8)
C175 C174 Br79 120.7(7)
C173 C174 Br79 118.7(6)
C154 C152 C153 121.1(9)
C154 C152 H152 119.5
C153 C152 H152 119.4
C171 C170 C175 117.6(8)
C171 C170 H170 118.5
C175 C170 H170 123.9
C132 C133 C128 122.0(7)
C132 C133 H133 117.6
C128 C133 H133 120.4
C130 C131 C132 120.4(8)
C130 C131 Br78 119.7(6)
C132 C131 Br78 119.8(7)
C163 C162 C159 122.0(8)
C163 C162 H162 116.4
C159 C162 H162 121.6
C174 C173 C172 118.7(7)
C174 C173 H173 120.0
C172 C173 H173 121.2
C129 C130 C131 118.4(7)
C129 C130 H130 120.6
C131 C130 H130 121.0
C157 C153 C152 120.5(8)
C157 C153 H153 118.8
C152 C153 H153 120.6
C164 C167 C160 121.2(8)
C164 C167 H167 118.3
C160 C167 H167 120.6
C148 C149 C150 119.9(8)
C148 C149 H149 120.3
C150 C149 H149 119.7
C171 C172 C173 121.7(8)
C171 C172 H172 119.5
C173 C172 H172 118.7
C141 C140 C139 121.9(8)
C141 C140 H140 118.9
C139 C140 H140 119.2
C167 C164 C163 119.9(8)
C167 C164 H164 120.2
C163 C164 H164 119.8
C133 C132 C131 120.3(8)
C133 C132 H132 120.5
C131 C132 H132 119.1
C140 C141 C142 120.7(9)
C140 C141 H141 119.6
C142 C141 H141 119.7
N177 C134 H134A 109.8
N177 C134 H134B 109.5
H134A C134 H134B 109.5
N177 C134 H134C 109.1
H134A C134 H134C 109.5
H134B C134 H134C 109.5
C143 C142 C141 119.8(8)
C143 C142 H142 120.4
C141 C142 H142 119.7
N176 C169 H169A 110.8
N176 C169 H169B 108.3
H169A C169 H169B 109.5
N176 C169 H169C 109.3
H169A C169 H169C 109.5
H169B C169 H169C 109.5
C162 C163 C164 121.0(8)
C162 C163 H163 119.6
C164 C163 H163 119.3

loop_
_geom_bond_atom_site_label_1
_geom_bond_atom_site_label_2
_geom_bond_distance
Br1 C104 1.900(7)
Br2 C82 1.896(9)
Br3 C103 1.911(8)
Br4 C124 1.889(8)
C112 C110 1.418(11)
C112 C111 1.434(10)
C112 C113 1.471(11)
C110 C109 1.434(12)
C110 C105 1.462(11)
C103 C102 1.394(11)
C103 C92 1.413(11)
C102 C101 1.396(12)
C102 C97 1.471(11)
C95 C94 1.528(11)
C95 C96 1.551(10)
C95 H95A 0.9600
C95 H95B 0.9600
C104 C105 1.364(12)
C104 C114 1.409(12)
C121 N178 1.379(10)
C121 C126 1.431(10)
C121 C122 1.415(13)
C127 C113 1.539(11)
C127 C119 1.563(12)
C127 H127A 0.9600
C127 H127B 0.9599
C113 H113A 0.9599
C113 H113B 0.9599
C93 C96 1.421(11)
C93 C92 1.435(11)
C93 C88 1.415(12)
C114 C111 1.416(10)
C114 C115 1.461(11)
C96 C97 1.397(12)
C92 C91 1.395(11)
N179 C85 1.396(10)
N179 C86 1.459(10)
N179 C87 1.466(11)
C111 C117 1.430(11)
C105 C106 1.471(11)
N178 C120 1.447(11)
N178 C119 1.466(11)
C94 C87 1.508(11)
C94 H94A 0.9600
C94 H94B 0.9600
C85 C83 1.394(11)
C85 C80 1.403(10)
C97 C98 1.434(11)
C98 C99 1.338(12)
C98 H98 0.9599
C116 C115 1.375(12)
C116 C118 1.408(13)
C116 H116 0.9600
C115 H115 0.9600
C87 H87A 0.9599
C87 H87B 0.9601
C119 H119A 0.9600
C119 H119B 0.9599
C122 C123 1.396(12)
C122 H122 0.9601
C101 C100 1.364(12)
C101 H101 0.9598
C118 C117 1.380(12)
C118 H118 0.9600
C99 C100 1.424(12)
C99 H99 0.9600
C88 C89 1.385(12)
C88 H88 0.9600
C84 C82 1.389(12)
C84 C83 1.390(13)
C84 H84 0.9600
C126 C125 1.420(11)
C126 H126 0.9600
C83 H83 0.9600
C106 C107 1.289(13)
C106 H106 0.9600
C117 H117 0.9598
C100 H100 0.9599
C91 C90 1.430(12)
C91 H91 0.9600
C109 C108 1.354(12)
C109 H109 0.9600
C82 C81 1.408(12)
C124 C125 1.375(12)
C124 C123 1.375(11)
C123 H123 0.9600
C80 C81 1.346(12)
C80 H80 0.9599
C81 H81 0.9602
C107 C108 1.475(12)
C107 H107 0.9600
C125 H125 0.9601
C89 C90 1.359(13)
C89 H89 0.9600
C90 H90 0.9600
C120 H120A 0.9600
C120 H120B 0.9598
C120 H120C 0.9600
C108 H108 0.9601
C86 H86A 0.9600
C86 H86B 0.9600
C86 H86C 0.9601
Br76 C145 1.913(8)
Br77 C158 1.904(7)
Br78 C131 1.906(8)
Br79 C174 1.894(9)
C139 C144 1.422(11)
C139 C138 1.420(11)
C139 C140 1.446(12)
C158 C159 1.360(11)
C158 C155 1.416(10)
C155 C154 1.442(12)
C155 C156 1.470(11)
C145 C146 1.378(12)
C145 C144 1.441(12)
C160 C167 1.419(11)
C160 C161 1.413(10)
C160 C159 1.465(11)
C136 C135 1.550(11)
C136 C137 1.527(11)
C136 H136A 0.9599
C136 H136B 0.9600
C138 C147 1.408(11)
C138 C137 1.493(11)
N176 C171 1.428(10)
N176 C169 1.449(12)
N176 C168 1.454(11)
C146 C147 1.426(11)
C146 C151 1.419(12)
N177 C128 1.342(10)
N177 C134 1.456(11)
N177 C135 1.472(11)
C147 C148 1.417(11)
C144 C143 1.414(11)
C165 C166 1.556(12)
C165 C168 1.527(11)
C165 H165A 0.9599
C165 H165B 0.9600
C159 C162 1.452(10)
C161 C156 1.411(11)
C161 C166 1.532(11)
C166 H166A 0.9599
C166 H166B 0.9599
C156 C157 1.451(11)
C128 C133 1.426(11)
C128 C129 1.427(11)
C135 H135A 0.9598
C135 H135B 0.9600
C157 C153 1.358(13)
C157 H157 0.9601
C168 H168A 0.9600
C168 H168B 0.9600
C137 H137A 0.9599
C137 H137B 0.9599
C150 C151 1.394(12)
C150 C149 1.416(13)
C150 H150 0.9599
C171 C172 1.393(11)
C171 C170 1.408(12)
C143 C142 1.372(13)
C143 H143 0.9601
C151 H151 0.9600
C129 C130 1.384(12)
C129 H129 0.9599
C175 C174 1.346(13)
C175 C170 1.404(12)
C175 H175 0.9600
C148 C149 1.375(13)
C148 H148 0.9601
C154 C152 1.334(13)
C154 H154 0.9601
C174 C173 1.379(11)
C152 C153 1.420(13)
C152 H152 0.9600
C170 H170 0.9600
C133 C132 1.370(11)
C133 H133 0.9599
C131 C130 1.396(12)
C131 C132 1.410(11)
C162 C163 1.348(13)
C162 H162 0.9601
C173 C172 1.387(11)
C173 H173 0.9599
C130 H130 0.9599
C153 H153 0.9599
C167 C164 1.346(12)
C167 H167 0.9601
C149 H149 0.9599
C172 H172 0.9600
C140 C141 1.377(12)
C140 H140 0.9601
C164 C163 1.441(13)
C164 H164 0.9600
C132 H132 0.9599
C141 C142 1.405(13)
C141 H141 0.9600
C134 H134A 0.9600
C134 H134B 0.9600
C134 H134C 0.9600
C142 H142 0.9600
C169 H169A 0.9600
C169 H169B 0.9600
C169 H169C 0.9599
C163 H163 0.9600
